data_4124227
loop_
_publ_author_name
'Pinkowicz, Dawid'
'Rams, Micha\/l'
'Mi\<sek, Martin'
'Kamenev, Konstantin V.'
'Tomkowiak, Hanna'
'Katrusiak, Andrzej'
'Sieklucka, Barbara'

_publ_section_title
;
 Enforcing Multifunctionality: A Pressure-Induced Spin-Crossover
 Photomagnet.
;
_journal_issue 27
_journal_name_full 'Journal of the American Chemical Society'
_journal_page_first 8795
_journal_page_last 8802
_journal_paper_doi 10.1021/jacs.5b04303
_journal_volume 137
_journal_year 2015
_chemical_formula_moiety 'C32 H32 Fe2 N24 Nb, 4(H2 O)'
_chemical_formula_sum 'C32 H40 Fe2 N24 Nb O4'
_chemical_formula_weight 1029.49
_chemical_name_systematic
; 
 ? 
;
_space_group_IT_number 88
_symmetry_cell_setting tetragonal
_symmetry_space_group_name_Hall '-I 4ad'
_symmetry_space_group_name_H-M 'I 41/a :2'
_atom_sites_solution_hydrogens geom
_atom_sites_solution_primary direct
_atom_sites_solution_secondary difmap
_audit_creation_method SHELXL-97
_cell_angle_alpha 90.00
_cell_angle_beta 90.00
_cell_angle_gamma 90.00
_cell_formula_units_Z 4
_cell_length_a 20.60(2)
_cell_length_b 20.60(2)
_cell_length_c 9.16(2)
_cell_measurement_pressure 2120000
_cell_measurement_temperature 296(2)
_cell_measurement_theta_max 28.39
_cell_measurement_theta_min 3.71
_cell_volume 3887(10)
_computing_cell_refinement 'CrysAlis (Oxford Diffraction, 2002)'
_computing_data_collection 'CrysAlis (Oxford Diffraction, 2002)'
_computing_data_reduction 'CrysAlis (Oxford Diffraction, 2002)'
_computing_molecular_graphics
;
Mercury
;
_computing_publication_material 'SHELXL-97 (Sheldrick, 1997)'
_computing_structure_refinement 'SHELXL-97 (Sheldrick, 1997)'
_computing_structure_solution 'SHELXS-97 (Sheldrick, 1997)'
_diffrn_ambient_temperature 296(2)
_diffrn_measured_fraction_theta_full 0.358
_diffrn_measured_fraction_theta_max 0.358
_diffrn_measurement_device_type 'Kuma KM4CCD \k geometry'
_diffrn_measurement_method
;
HP omega scans - for more details see:
A. Budzianowski, A. Katrusiak in High-Pressure Crystallography
(Eds.: A. Katrusiak, P. F. McMillan),
Dordrecht: Kluwer Acad. Publ., 2004 pp.157-168
;
_diffrn_radiation_monochromator graphite
_diffrn_radiation_source 'fine-focus sealed tube'
_diffrn_radiation_type MoK\a
_diffrn_radiation_wavelength 0.71073
_diffrn_reflns_av_R_equivalents 0.2048
_diffrn_reflns_av_sigmaI/netI 0.1232
_diffrn_reflns_limit_h_max 26
_diffrn_reflns_limit_h_min -27
_diffrn_reflns_limit_k_max 25
_diffrn_reflns_limit_k_min -25
_diffrn_reflns_limit_l_max 4
_diffrn_reflns_limit_l_min -4
_diffrn_reflns_number 8128
_diffrn_reflns_theta_full 28.39
_diffrn_reflns_theta_max 28.39
_diffrn_reflns_theta_min 3.71
_exptl_absorpt_coefficient_mu 1.100
_exptl_absorpt_correction_T_max 0.786
_exptl_absorpt_correction_T_min 0.726
_exptl_absorpt_correction_type numerical
_exptl_absorpt_process_details
;   
Xcalibur CCD System, CrysAlisPro Software System, version 171.37.31;
 Oxford Diffraction Poland, 2014 
;
_exptl_crystal_colour blue
_exptl_crystal_density_diffrn 1.758
_exptl_crystal_density_method 'not measured'
_exptl_crystal_description prism
_exptl_crystal_F_000 2100
_exptl_crystal_size_max 0.41
_exptl_crystal_size_mid 0.25
_exptl_crystal_size_min 0.22
_refine_diff_density_max 0.283
_refine_diff_density_min -0.346
_refine_diff_density_rms 0.073
_refine_ls_extinction_method none
_refine_ls_goodness_of_fit_ref 1.128
_refine_ls_hydrogen_treatment mixed
_refine_ls_matrix_type full
_refine_ls_number_parameters 151
_refine_ls_number_reflns 874
_refine_ls_number_restraints 105
_refine_ls_restrained_S_all 1.085
_refine_ls_R_factor_all 0.1970
_refine_ls_R_factor_gt 0.0766
_refine_ls_shift/su_max 0.000
_refine_ls_shift/su_mean 0.000
_refine_ls_structure_factor_coef Fsqd
_refine_ls_weighting_details 'calc w=1/[\s^2^(Fo^2^)+(0.0800P)^2^+1.4000P] where P=(Fo^2^+2Fc^2^)/3'
_refine_ls_weighting_scheme calc
_refine_ls_wR_factor_gt 0.1662
_refine_ls_wR_factor_ref 0.2199
_reflns_number_gt 337
_reflns_number_total 874
_reflns_threshold_expression >2sigma(I)
_cod_data_source_file ja5b04303_si_004.cif
_cod_data_source_block 2.12_GPa
_cod_original_cell_volume 3890(11)
_cod_original_sg_symbol_H-M I41/a
_cod_database_code 4124227

loop_
_symmetry_equiv_pos_as_xyz
'x, y, z'
'-x+1/2, -y, z+1/2'
'-y+3/4, x+1/4, z+1/4'
'y+3/4, -x+3/4, z+3/4'
'x+1/2, y+1/2, z+1/2'
'-x+1, -y+1/2, z+1'
'-y+5/4, x+3/4, z+3/4'
'y+5/4, -x+5/4, z+5/4'
'-x, -y, -z'
'x-1/2, y, -z-1/2'
'y-3/4, -x-1/4, -z-1/4'
'-y-3/4, x-3/4, -z-3/4'
'-x+1/2, -y+1/2, -z+1/2'
'x, y+1/2, -z'
'y-1/4, -x+1/4, -z+1/4'
'-y-1/4, x-1/4, -z-1/4'

loop_
_atom_site_label
_atom_site_type_symbol
_atom_site_fract_x
_atom_site_fract_y
_atom_site_fract_z
_atom_site_U_iso_or_equiv
_atom_site_adp_type
_atom_site_occupancy
_atom_site_symmetry_multiplicity
_atom_site_calc_flag
_atom_site_refinement_flags
Nb Nb 0.5000 0.7500 0.6250 0.097(3) Uani 1 4 d SU
Fe Fe 0.2500 0.7500 0.7500 0.088(4) Uani 1 2 d SU
C1 C 0.3989(7) 0.7666(6) 0.690(4) 0.082(8) Uani 1 1 d U
N1 N 0.3441(6) 0.7684(5) 0.730(3) 0.095(7) Uani 1 1 d U
C2 C 0.5610(8) 0.7381(7) 0.410(4) 0.077(8) Uani 1 1 d U
N2 N 0.5918(7) 0.7320(7) 0.328(4) 0.105(8) Uani 1 1 d U
N11 N 0.2282(5) 0.8341(5) 0.860(2) 0.077(7) Uani 1 1 d U
N12 N 0.2679(6) 0.8631(7) 0.961(3) 0.103(7) Uani 1 1 d U
H12 H 0.3033 0.8460 0.9921 0.124 Uiso 1 1 calc R
C13 C 0.2463(7) 0.9195(7) 1.003(3) 0.088(8) Uani 1 1 d U
H13 H 0.2658 0.9481 1.0685 0.106 Uiso 1 1 calc R
C14 C 0.1904(7) 0.9274(8) 0.933(4) 0.087(8) Uani 1 1 d U
H14 H 0.1626 0.9628 0.9412 0.104 Uiso 1 1 calc R
C15 C 0.1813(6) 0.8753(8) 0.849(4) 0.093(8) Uani 1 1 d U
H15 H 0.1453 0.8694 0.7894 0.111 Uiso 1 1 calc R
N21 N 0.2359(7) 0.7957(6) 0.550(3) 0.088(8) Uani 1 1 d U
N22 N 0.2835(7) 0.7958(7) 0.456(4) 0.096(8) Uani 1 1 d U
H22 H 0.3213 0.7804 0.4752 0.115 Uiso 1 1 calc R
C23 C 0.2679(10) 0.8223(9) 0.326(5) 0.113(10) Uani 1 1 d U
H23 H 0.2956 0.8271 0.2468 0.135 Uiso 1 1 calc R
C24 C 0.2060(9) 0.8404(8) 0.331(4) 0.101(9) Uani 1 1 d U
H24 H 0.1811 0.8588 0.2578 0.121 Uiso 1 1 calc R
C25 C 0.1876(8) 0.8253(8) 0.472(5) 0.089(9) Uani 1 1 d U
H25 H 0.1466 0.8342 0.5095 0.106 Uiso 1 1 calc R
O1 O 0.3838(5) 0.8083(4) 1.041(3) 0.100(7) Uani 1 1 d DU
H1A H 0.386(6) 0.773(5) 1.104(14) 0.120 Uiso 1 1 d D
H1B H 0.419(6) 0.798(6) 0.983(15) 0.120 Uiso 1 1 d D

loop_
_atom_site_aniso_label
_atom_site_aniso_U_11
_atom_site_aniso_U_22
_atom_site_aniso_U_33
_atom_site_aniso_U_23
_atom_site_aniso_U_13
_atom_site_aniso_U_12
Nb 0.0678(12) 0.0678(12) 0.156(10) 0.000 0.000 0.000
Fe 0.0668(17) 0.080(2) 0.117(11) -0.005(3) 0.007(2) -0.0022(11)
C1 0.100(9) 0.066(7) 0.08(2) 0.020(10) -0.013(12) -0.017(6)
N1 0.097(7) 0.077(7) 0.11(2) 0.005(9) 0.010(11) 0.000(6)
C2 0.080(9) 0.066(8) 0.09(2) 0.024(11) 0.019(13) 0.011(7)
N2 0.091(9) 0.105(9) 0.12(2) -0.011(12) 0.005(12) 0.010(7)
N11 0.071(6) 0.074(6) 0.09(2) -0.001(9) -0.001(9) 0.001(5)
N12 0.077(7) 0.113(9) 0.12(2) -0.020(11) 0.001(10) -0.006(7)
C13 0.088(9) 0.091(9) 0.09(2) 0.002(12) 0.000(12) -0.003(7)
C14 0.085(9) 0.087(9) 0.09(2) -0.017(12) 0.014(11) 0.004(7)
C15 0.069(8) 0.109(10) 0.10(2) -0.003(13) 0.006(10) 0.005(7)
N21 0.086(8) 0.088(7) 0.09(2) 0.029(10) -0.002(11) -0.002(6)
N22 0.082(8) 0.106(8) 0.10(2) 0.002(11) 0.010(12) 0.009(7)
C23 0.110(12) 0.121(12) 0.11(2) 0.046(15) -0.005(15) 0.007(9)
C24 0.098(11) 0.104(11) 0.10(2) 0.023(14) -0.022(14) 0.002(8)
C25 0.067(8) 0.109(10) 0.09(2) 0.017(13) 0.012(13) 0.019(7)
O1 0.102(7) 0.084(5) 0.11(2) -0.008(8) -0.012(8) 0.014(5)

loop_
_atom_type_symbol
_atom_type_description
_atom_type_scat_dispersion_real
_atom_type_scat_dispersion_imag
_atom_type_scat_source
C C 0.0033 0.0016 'International Tables Vol C Tables 4.2.6.8 and 6.1.1.4'
H H 0.0000 0.0000 'International Tables Vol C Tables 4.2.6.8 and 6.1.1.4'
N N 0.0061 0.0033 'International Tables Vol C Tables 4.2.6.8 and 6.1.1.4'
O O 0.0106 0.0060 'International Tables Vol C Tables 4.2.6.8 and 6.1.1.4'
Fe Fe 0.3463 0.8444 'International Tables Vol C Tables 4.2.6.8 and 6.1.1.4'
Nb Nb -2.0727 0.6215 'International Tables Vol C Tables 4.2.6.8 and 6.1.1.4'

loop_
_geom_angle_atom_site_label_1
_geom_angle_atom_site_label_2
_geom_angle_atom_site_label_3
_geom_angle
_geom_angle_site_symmetry_1
_geom_angle_site_symmetry_3
C1 Nb C1 94.3(4) 6_564 12_767
C1 Nb C1 94.3(4) 6_564 15_566
C1 Nb C1 148.4(16) 12_767 15_566
C1 Nb C1 148.4(16) 6_564 .
C1 Nb C1 94.3(4) 12_767 .
C1 Nb C1 94.3(4) 15_566 .
C1 Nb C2 75.8(8) 6_564 12_767
C1 Nb C2 138.8(11) 12_767 12_767
C1 Nb C2 72.8(10) 15_566 12_767
C1 Nb C2 77.7(8) . 12_767
C1 Nb C2 138.8(11) 6_564 6_564
C1 Nb C2 77.7(8) 12_767 6_564
C1 Nb C2 75.8(8) 15_566 6_564
C1 Nb C2 72.8(10) . 6_564
C2 Nb C2 134.7(8) 12_767 6_564
C1 Nb C2 72.8(10) 6_564 .
C1 Nb C2 75.8(8) 12_767 .
C1 Nb C2 77.7(8) 15_566 .
C1 Nb C2 138.8(11) . .
C2 Nb C2 134.7(8) 12_767 .
C2 Nb C2 66.0(13) 6_564 .
C1 Nb C2 77.7(8) 6_564 15_566
C1 Nb C2 72.8(10) 12_767 15_566
C1 Nb C2 138.8(11) 15_566 15_566
C1 Nb C2 75.8(8) . 15_566
C2 Nb C2 66.0(13) 12_767 15_566
C2 Nb C2 134.7(8) 6_564 15_566
C2 Nb C2 134.7(8) . 15_566
N1 Fe N1 180.0(6) . 13_566
N1 Fe N11 84.3(5) . 13_566
N1 Fe N11 95.7(6) 13_566 13_566
N1 Fe N11 95.7(5) . .
N1 Fe N11 84.3(6) 13_566 .
N11 Fe N11 180.0(10) 13_566 .
N1 Fe N21 91.8(8) . 13_566
N1 Fe N21 88.2(8) 13_566 13_566
N11 Fe N21 91.2(8) 13_566 13_566
N11 Fe N21 88.8(8) . 13_566
N1 Fe N21 88.2(8) . .
N1 Fe N21 91.8(8) 13_566 .
N11 Fe N21 88.8(8) 13_566 .
N11 Fe N21 91.2(8) . .
N21 Fe N21 180.0(8) 13_566 .
N1 C1 Nb 172.6(11) . .
C1 N1 Fe 162.2(17) . .
N2 C2 Nb 172(3) . .
C15 N11 N12 102.2(16) . .
C15 N11 Fe 132.9(16) . .
N12 N11 Fe 124.6(10) . .
C13 N12 N11 112.8(15) . .
N12 C13 C14 105.1(18) . .
C13 C14 C15 107.5(15) . .
N11 C15 C14 112.4(19) . .
N22 N21 C25 101(2) . .
N22 N21 Fe 118.6(16) . .
C25 N21 Fe 139.8(18) . .
N21 N22 C23 113.8(19) . .
C24 C23 N22 108(3) . .
C23 C24 C25 104(3) . .
N21 C25 C24 112.9(19) . .

loop_
_geom_bond_atom_site_label_1
_geom_bond_atom_site_label_2
_geom_bond_distance
_geom_bond_site_symmetry_2
Nb C1 2.194(18) 6_564
Nb C1 2.194(18) 12_767
Nb C1 2.194(18) 15_566
Nb C1 2.194(18) .
Nb C2 2.35(3) 12_767
Nb C2 2.35(3) 6_564
Nb C2 2.35(3) .
Nb C2 2.35(3) 15_566
Fe N1 1.985(12) .
Fe N1 1.985(12) 13_566
Fe N11 2.055(14) 13_566
Fe N11 2.055(14) .
Fe N21 2.08(3) 13_566
Fe N21 2.08(3) .
C1 N1 1.185(19) .
C2 N2 0.99(4) .
N11 C15 1.290(15) .
N11 N12 1.37(2) .
N12 C13 1.305(18) .
C13 C14 1.33(3) .
C14 C15 1.33(3) .
N21 N22 1.30(3) .
N21 C25 1.37(3) .
N22 C23 1.35(5) .
C23 C24 1.33(2) .
C24 C25 1.38(5) .
